data_8107395
loop_
_publ_author_name
'Duan, Yong-Hua'
'Yuan, Fei'
'Hu, Shi-Biao'
'Bian, Jiang'
'Guo, Ya-Fei'

_publ_section_title
;
 Crystal structure of
 S-(benzo[d]thiazol-2-yl)-N-(tert-butyl)thiohydroxylamine, C11H14N2S2
;
_journal_issue 2
_journal_name_full 'Zeitschrift f\"ur Kristallographie - New Crystal Structures'
_journal_page_first 203
_journal_page_last 205
_journal_paper_doi 10.1515/ncrs-2022-0552
_journal_volume 238
_journal_year 2023
_chemical_formula_moiety 'C11 H14 N2 S2'
_chemical_formula_sum 'C11 H14 N2 S2'
_chemical_formula_weight 238.36
_chemical_name_systematic H-1
_space_group_crystal_system monoclinic
_space_group_IT_number 15
_space_group_name_Hall '-I 2ya'
_space_group_name_H-M_alt 'I 1 2/a 1'
_atom_sites_solution_hydrogens geom
_atom_sites_solution_primary dual
_cell_angle_alpha 90
_cell_angle_beta 95.173(6)
_cell_angle_gamma 90
_cell_formula_units_Z 8
_cell_length_a 11.4278(8)
_cell_length_b 8.5816(6)
_cell_length_c 25.1115(18)
_cell_measurement_reflns_used 3348
_cell_measurement_temperature 293(2)
_cell_measurement_theta_max 28.8740
_cell_measurement_theta_min 4.0450
_cell_volume 2452.6(3)
_computing_cell_refinement 'CrysAlisPro 1.171.41.121a (Rigaku OD, 2021)'
_computing_data_collection 'CrysAlisPro 1.171.41.121a (Rigaku OD, 2021)'
_computing_data_reduction 'CrysAlisPro 1.171.41.121a (Rigaku OD, 2021)'
_computing_molecular_graphics 'Olex2 1.3 (Dolomanov et al., 2009)'
_computing_publication_material 'Olex2 1.3 (Dolomanov et al., 2009)'
_computing_structure_refinement 'SHELXL 2014/7 (Sheldrick, 2015)'
_computing_structure_solution 'ShelXT (Sheldrick, 2015)'
_diffrn_ambient_temperature 293(2)
_diffrn_detector 'CCD plate'
_diffrn_detector_area_resol_mean 8.0584
_diffrn_detector_type EosS2
_diffrn_measured_fraction_theta_full 0.998
_diffrn_measured_fraction_theta_max 0.860
_diffrn_measurement_details
;
List of Runs (angles in degrees, time in seconds):

  # Type    Start    End  Width  t~exp~   \w     \q     \k     \f   Frames
--------------------------------------------------------------------------
  1  \w     40.00  84.00   1.00    7.52    --   17.09  57.00-180.00   44
  2  \w    -10.00  15.00   1.00    7.52    --   17.09  77.00 -60.00   25
  3  \w    -38.00  33.00   1.00    7.52    --   17.09 -38.00-120.00   71
  4  \w    -37.00  42.00   1.00    7.52    --   17.09 -77.00  30.00   79
;
_diffrn_measurement_device 'four-circle diffractometer'
_diffrn_measurement_device_type 'SuperNova, Single source at offset/far, EosS2'
_diffrn_measurement_method '\w scans'
_diffrn_orient_matrix_type 'CrysAlisPro convention (1999,Acta A55,543-557)'
_diffrn_orient_matrix_UB_11 -0.0562239000
_diffrn_orient_matrix_UB_12 0.0210553000
_diffrn_orient_matrix_UB_13 0.0075373000
_diffrn_orient_matrix_UB_21 -0.0183853000
_diffrn_orient_matrix_UB_22 0.0182300000
_diffrn_orient_matrix_UB_23 -0.0270311000
_diffrn_orient_matrix_UB_31 -0.0195577000
_diffrn_orient_matrix_UB_32 -0.0777619000
_diffrn_orient_matrix_UB_33 -0.0042642000
_diffrn_radiation_monochromator mirror
_diffrn_radiation_probe x-ray
_diffrn_radiation_type 'Mo K\a'
_diffrn_radiation_wavelength 0.71073
_diffrn_reflns_av_R_equivalents 0.0162
_diffrn_reflns_av_unetI/netI 0.0262
_diffrn_reflns_Laue_measured_fraction_full 0.998
_diffrn_reflns_Laue_measured_fraction_max 0.860
_diffrn_reflns_limit_h_max 9
_diffrn_reflns_limit_h_min -14
_diffrn_reflns_limit_k_max 11
_diffrn_reflns_limit_k_min -10
_diffrn_reflns_limit_l_max 33
_diffrn_reflns_limit_l_min -25
_diffrn_reflns_number 5764
_diffrn_reflns_point_group_measured_fraction_full 0.998
_diffrn_reflns_point_group_measured_fraction_max 0.860
_diffrn_reflns_theta_full 25.242
_diffrn_reflns_theta_max 29.115
_diffrn_reflns_theta_min 3.312
_diffrn_source 'micro-focus sealed X-ray tube'
_diffrn_source_type 'SuperNova (Mo) X-ray Source'
_exptl_absorpt_coefficient_mu 0.404
_exptl_absorpt_correction_T_max 1.00000
_exptl_absorpt_correction_T_min 0.80753
_exptl_absorpt_correction_type multi-scan
_exptl_absorpt_process_details
;
CrysAlisPro 1.171.41.121a (Rigaku Oxford Diffraction, 2021)
Empirical absorption correction using spherical harmonics,
implemented in SCALE3 ABSPACK scaling algorithm.
;
_exptl_crystal_colour 'clear light white'
_exptl_crystal_colour_lustre clear
_exptl_crystal_colour_modifier light
_exptl_crystal_colour_primary white
_exptl_crystal_density_diffrn 1.291
_exptl_crystal_description block
_exptl_crystal_F_000 1008
_exptl_crystal_size_max 0.2
_exptl_crystal_size_mid 0.1
_exptl_crystal_size_min 0.1
_refine_diff_density_max 0.511
_refine_diff_density_min -0.504
_refine_diff_density_rms 0.052
_refine_ls_extinction_coef .
_refine_ls_extinction_method none
_refine_ls_goodness_of_fit_ref 1.060
_refine_ls_hydrogen_treatment constr
_refine_ls_matrix_type full
_refine_ls_number_parameters 139
_refine_ls_number_reflns 2844
_refine_ls_number_restraints 0
_refine_ls_restrained_S_all 1.060
_refine_ls_R_factor_all 0.0533
_refine_ls_R_factor_gt 0.0416
_refine_ls_shift/su_max 0.001
_refine_ls_shift/su_mean 0.000
_refine_ls_structure_factor_coef Fsqd
_refine_ls_weighting_details 'w=1/[\s^2^(Fo^2^)+(0.0540P)^2^+1.5322P] where P=(Fo^2^+2Fc^2^)/3'
_refine_ls_weighting_scheme calc
_refine_ls_wR_factor_gt 0.1080
_refine_ls_wR_factor_ref 0.1169
_reflns_Friedel_coverage 0.000
_reflns_Friedel_fraction_full .
_reflns_Friedel_fraction_max .
_reflns_number_gt 2294
_reflns_number_total 2844
_reflns_threshold_expression 'I > 2\s(I)'
_cod_data_source_file suppl_j_ncrs-2022-0552_suppl.cif
_cod_data_source_block 2_auto
_cod_database_code 8107395
_shelx_space_group_comment
;
The symmetry employed for this shelxl refinement is uniquely defined
by the following loop, which should always be used as a source of
symmetry information in preference to the above space-group names.
They are only intended as comments.
;
_shelx_estimated_absorpt_t_max 0.961
_shelx_estimated_absorpt_t_min 0.924
_reflns_odcompleteness_completeness 99.67
_reflns_odcompleteness_iscentric 1
_reflns_odcompleteness_theta 26.32
_olex2_refinement_description
;
1. Fixed Uiso
 At 1.2 times of:
  All C(H) groups, All N(H) groups
 At 1.5 times of:
  All C(H,H,H) groups
2.a Aromatic/amide H refined with riding coordinates:
 N2(H2), C3(H3), C2(H2A), C6(H6), C1(H1)
2.b Idealised Me refined as rotating group:
 C11(H11A,H11B,H11C), C10(H10A,H10B,H10C), C8(H8A,H8B,H8C)
;
_olex2_submission_special_instructions 'No special instructions were received'
_oxdiff_exptl_absorpt_empirical_details
;
Empirical correction (ABSPACK) includes:
- Absorption correction using spherical harmonics
- Frame scaling
;
_oxdiff_exptl_absorpt_empirical_full_max 1.318
_oxdiff_exptl_absorpt_empirical_full_min 0.811

loop_
_space_group_symop_operation_xyz
'x, y, z'
'-x+1/2, y, -z'
'x+1/2, y+1/2, z+1/2'
'-x+1, y+1/2, -z+1/2'
'-x, -y, -z'
'x-1/2, -y, z'
'-x+1/2, -y+1/2, -z+1/2'
'x, -y+1/2, z+1/2'

loop_
_atom_site_label
_atom_site_type_symbol
_atom_site_fract_x
_atom_site_fract_y
_atom_site_fract_z
_atom_site_U_iso_or_equiv
_atom_site_adp_type
_atom_site_occupancy
_atom_site_site_symmetry_order
_atom_site_calc_flag
_atom_site_refinement_flags_posn
_atom_site_refinement_flags_adp
_atom_site_refinement_flags_occupancy
_atom_site_disorder_assembly
_atom_site_disorder_group
C1 C 0.4177(2) 0.4056(3) 0.25815(10) 0.0617(6) Uani 1 1 d . . . . .
H1 H 0.3805 0.4617 0.2298 0.074 Uiso 1 1 calc R U . . .
C2 C 0.3508(2) 0.3366(3) 0.29530(10) 0.0585(6) Uani 1 1 d . . . . .
H2A H 0.2695 0.3476 0.2915 0.070 Uiso 1 1 calc R U . . .
C3 C 0.40300(19) 0.2524(3) 0.33754(10) 0.0540(5) Uani 1 1 d . . . . .
H3 H 0.3577 0.2060 0.3621 0.065 Uiso 1 1 calc R U . . .
C4 C 0.52430(17) 0.2378(2) 0.34288(8) 0.0424(4) Uani 1 1 d . . . . .
C5 C 0.59131(17) 0.3078(2) 0.30550(8) 0.0425(4) Uani 1 1 d . . . . .
C6 C 0.5384(2) 0.3922(3) 0.26267(9) 0.0567(6) Uani 1 1 d . . . . .
H6 H 0.5830 0.4383 0.2378 0.068 Uiso 1 1 calc R U . . .
C7 C 0.69924(17) 0.1720(2) 0.37898(8) 0.0409(4) Uani 1 1 d . . . . .
C8 C 0.9364(2) 0.4173(3) 0.43259(11) 0.0708(8) Uani 1 1 d . . . . .
H8A H 0.9020 0.4527 0.3984 0.106 Uiso 1 1 calc R U . . .
H8B H 0.9881 0.4962 0.4484 0.106 Uiso 1 1 calc R U . . .
H8C H 0.8755 0.3968 0.4556 0.106 Uiso 1 1 calc R U . . .
C9 C 1.00576(19) 0.2688(2) 0.42528(8) 0.0470(5) Uani 1 1 d . . . . .
C10 C 1.0997(2) 0.2977(4) 0.38681(12) 0.0755(8) Uani 1 1 d . . . . .
H10A H 1.1402 0.2021 0.3810 0.113 Uiso 1 1 calc R U . . .
H10B H 1.1547 0.3738 0.4019 0.113 Uiso 1 1 calc R U . . .
H10C H 1.0631 0.3354 0.3534 0.113 Uiso 1 1 calc R U . . .
C11 C 1.0612(2) 0.2080(3) 0.47855(10) 0.0653(7) Uani 1 1 d . . . . .
H11A H 1.0014 0.1945 0.5027 0.098 Uiso 1 1 calc R U . . .
H11B H 1.1186 0.2813 0.4934 0.098 Uiso 1 1 calc R U . . .
H11C H 1.0985 0.1097 0.4732 0.098 Uiso 1 1 calc R U . . .
N1 N 0.58840(14) 0.1598(2) 0.38442(7) 0.0481(4) Uani 1 1 d . . . . .
N2 N 0.92808(14) 0.14896(19) 0.39748(7) 0.0434(4) Uani 1 1 d . . . . .
H2 H 0.9451 0.1087 0.3678 0.052 Uiso 1 1 calc R U . . .
S1 S 0.73913(4) 0.27375(6) 0.32288(2) 0.04678(17) Uani 1 1 d . . . . .
S2 S 0.80602(5) 0.09427(7) 0.42556(2) 0.05143(18) Uani 1 1 d . . . . .

loop_
_atom_site_aniso_label
_atom_site_aniso_U_11
_atom_site_aniso_U_22
_atom_site_aniso_U_33
_atom_site_aniso_U_23
_atom_site_aniso_U_13
_atom_site_aniso_U_12
S1 0.0399(3) 0.0574(3) 0.0441(3) 0.0074(2) 0.0089(2) -0.0051(2)
S2 0.0433(3) 0.0567(3) 0.0548(3) 0.0174(3) 0.0075(2) 0.0034(2)
N2 0.0407(9) 0.0445(9) 0.0457(9) -0.0047(7) 0.0083(7) 0.0007(7)
N1 0.0413(9) 0.0478(9) 0.0566(10) 0.0118(8) 0.0128(7) 0.0016(8)
C7 0.0407(10) 0.0374(9) 0.0455(10) 0.0037(8) 0.0097(8) 0.0006(8)
C4 0.0416(11) 0.0346(9) 0.0516(11) -0.0002(8) 0.0077(9) 0.0006(8)
C5 0.0434(10) 0.0407(10) 0.0436(10) -0.0034(8) 0.0045(8) -0.0017(8)
C9 0.0468(11) 0.0422(10) 0.0509(12) 0.0004(9) -0.0006(9) 0.0007(8)
C3 0.0419(11) 0.0502(12) 0.0707(15) 0.0007(11) 0.0099(10) 0.0008(9)
C2 0.0450(12) 0.0533(13) 0.0757(16) -0.0083(12) -0.0036(11) 0.0075(10)
C6 0.0602(14) 0.0608(13) 0.0488(12) 0.0072(10) 0.0025(10) -0.0009(11)
C1 0.0649(15) 0.0588(14) 0.0584(14) -0.0007(11) -0.0107(11) 0.0115(11)
C11 0.0667(16) 0.0649(15) 0.0611(15) -0.0001(12) -0.0112(12) 0.0110(12)
C10 0.0637(16) 0.0831(18) 0.0805(18) 0.0037(15) 0.0111(13) -0.0242(14)
C8 0.0819(18) 0.0459(12) 0.0797(18) -0.0119(12) -0.0201(14) 0.0112(12)

loop_
_atom_type_symbol
_atom_type_description
_atom_type_scat_dispersion_real
_atom_type_scat_dispersion_imag
_atom_type_scat_source
C C 0.0033 0.0016 'International Tables Vol C Tables 4.2.6.8 and 6.1.1.4'
H H 0.0000 0.0000 'International Tables Vol C Tables 4.2.6.8 and 6.1.1.4'
N N 0.0061 0.0033 'International Tables Vol C Tables 4.2.6.8 and 6.1.1.4'
S S 0.1246 0.1234 'International Tables Vol C Tables 4.2.6.8 and 6.1.1.4'

loop_
_geom_angle_atom_site_label_1
_geom_angle_atom_site_label_2
_geom_angle_atom_site_label_3
_geom_angle
_geom_angle_site_symmetry_1
_geom_angle_site_symmetry_3
C5 S1 C7 88.17(9) . .
N2 S2 C7 99.68(9) . .
S2 N2 H2 120.8 . .
C9 N2 S2 118.47(13) . .
C9 N2 H2 120.8 . .
C7 N1 C4 109.69(16) . .
S2 C7 S1 120.83(11) . .
N1 C7 S1 117.04(15) . .
N1 C7 S2 122.12(15) . .
N1 C4 C5 115.25(17) . .
C3 C4 N1 124.79(19) . .
C3 C4 C5 119.94(19) . .
C4 C5 S1 109.82(15) . .
C6 C5 S1 129.05(17) . .
C6 C5 C4 121.1(2) . .
N2 C9 C11 111.02(17) . .
N2 C9 C10 103.81(18) . .
N2 C9 C8 109.89(18) . .
C11 C9 C10 110.6(2) . .
C11 C9 C8 111.20(19) . .
C8 C9 C10 110.1(2) . .
C4 C3 H3 120.6 . .
C2 C3 C4 118.9(2) . .
C2 C3 H3 120.6 . .
C3 C2 H2A 119.5 . .
C3 C2 C1 121.0(2) . .
C1 C2 H2A 119.5 . .
C5 C6 H6 121.0 . .
C1 C6 C5 118.0(2) . .
C1 C6 H6 121.0 . .
C2 C1 H1 119.5 . .
C6 C1 C2 121.1(2) . .
C6 C1 H1 119.5 . .
C9 C11 H11A 109.5 . .
C9 C11 H11B 109.5 . .
C9 C11 H11C 109.5 . .
H11A C11 H11B 109.5 . .
H11A C11 H11C 109.5 . .
H11B C11 H11C 109.5 . .
C9 C10 H10A 109.5 . .
C9 C10 H10B 109.5 . .
C9 C10 H10C 109.5 . .
H10A C10 H10B 109.5 . .
H10A C10 H10C 109.5 . .
H10B C10 H10C 109.5 . .
C9 C8 H8A 109.5 . .
C9 C8 H8B 109.5 . .
C9 C8 H8C 109.5 . .
H8A C8 H8B 109.5 . .
H8A C8 H8C 109.5 . .
H8B C8 H8C 109.5 . .

loop_
_geom_bond_atom_site_label_1
_geom_bond_atom_site_label_2
_geom_bond_distance
_geom_bond_site_symmetry_2
S1 C7 1.7523(19) .
S1 C5 1.731(2) .
S2 N2 1.6854(17) .
S2 C7 1.745(2) .
N2 H2 0.8600 .
N2 C9 1.490(3) .
N1 C7 1.291(2) .
N1 C4 1.391(3) .
C4 C5 1.399(3) .
C4 C3 1.386(3) .
C5 C6 1.390(3) .
C9 C11 1.520(3) .
C9 C10 1.527(3) .
C9 C8 1.520(3) .
C3 H3 0.9300 .
C3 C2 1.374(3) .
C2 H2A 0.9300 .
C2 C1 1.391(3) .
C6 H6 0.9300 .
C6 C1 1.378(3) .
C1 H1 0.9300 .
C11 H11A 0.9600 .
C11 H11B 0.9600 .
C11 H11C 0.9600 .
C10 H10A 0.9600 .
C10 H10B 0.9600 .
C10 H10C 0.9600 .
C8 H8A 0.9600 .
C8 H8B 0.9600 .
C8 H8C 0.9600 .

loop_
_geom_torsion_atom_site_label_1
_geom_torsion_atom_site_label_2
_geom_torsion_atom_site_label_3
_geom_torsion_atom_site_label_4
_geom_torsion
_geom_torsion_site_symmetry_1
_geom_torsion_site_symmetry_2
_geom_torsion_site_symmetry_3
_geom_torsion_site_symmetry_4
S1 C5 C6 C1 -178.43(17) . . . .
S2 N2 C9 C11 65.5(2) . . . .
S2 N2 C9 C10 -175.63(16) . . . .
S2 N2 C9 C8 -57.9(2) . . . .
N2 S2 C7 S1 -0.28(14) . . . .
N2 S2 C7 N1 -179.23(17) . . . .
N1 C4 C5 S1 0.3(2) . . . .
N1 C4 C5 C6 -178.60(19) . . . .
N1 C4 C3 C2 178.1(2) . . . .
C7 S1 C5 C4 -0.92(15) . . . .
C7 S1 C5 C6 177.9(2) . . . .
C7 S2 N2 C9 111.74(15) . . . .
C7 N1 C4 C5 0.7(2) . . . .
C7 N1 C4 C3 -177.6(2) . . . .
C4 N1 C7 S1 -1.5(2) . . . .
C4 N1 C7 S2 177.46(14) . . . .
C4 C5 C6 C1 0.3(3) . . . .
C4 C3 C2 C1 0.4(3) . . . .
C5 S1 C7 S2 -177.52(13) . . . .
C5 S1 C7 N1 1.48(17) . . . .
C5 C4 C3 C2 -0.2(3) . . . .
C5 C6 C1 C2 -0.1(3) . . . .
C3 C4 C5 S1 178.78(16) . . . .
C3 C4 C5 C6 -0.1(3) . . . .
C3 C2 C1 C6 -0.3(4) . . . .
